data_7125067
loop_
_publ_author_name
'Shemchuk, O.'
'Braga, D.'
'Grepioni, F.'

_publ_section_title
;
 Alloying barbituric and thiobarbituric acids: from solid solutions to a
 highly stable keto co-crystal form.
;
_journal_issue 79
_journal_name_full 'Chemical communications (Cambridge, England)'
_journal_page_first 11815
_journal_page_last 11818
_journal_paper_doi 10.1039/c6cc06615a
_journal_volume 52
_journal_year 2016
_chemical_formula_sum 'C4 H4 N2 O2.5 S0.5'
_chemical_formula_weight 136.12
_space_group_crystal_system monoclinic
_space_group_IT_number 14
_space_group_name_Hall '-P 2ybc'
_space_group_name_H-M_alt 'P 1 21/c 1'
_atom_sites_solution_hydrogens geom
_audit_creation_method SHELXL-2014/7
_audit_update_record
;
2016-08-10 deposited with the CCDC.
2016-09-02 downloaded from the CCDC.
;
_cell_angle_alpha 90
_cell_angle_beta 92.1310(10)
_cell_angle_gamma 90
_cell_formula_units_Z 8
_cell_length_a 8.5330(10)
_cell_length_b 13.0141(10)
_cell_length_c 9.6918(12)
_cell_measurement_reflns_used 820
_cell_measurement_temperature 293(2)
_cell_measurement_theta_max 28.4520
_cell_measurement_theta_min 2.9713
_cell_volume 1075.5(2)
_computing_cell_refinement
;
CrysAlisPro, Agilent Technologies,
Version 1.171.37.35h (release 09-02-2015 CrysAlis171 .NET)
(compiled Feb  9 2015,16:26:32)
;
_computing_data_collection
;
CrysAlisPro, Agilent Technologies,
Version 1.171.37.35h (release 09-02-2015 CrysAlis171 .NET)
(compiled Feb  9 2015,16:26:32)
;
_computing_data_reduction
;
CrysAlisPro, Agilent Technologies,
Version 1.171.37.35h (release 09-02-2015 CrysAlis171 .NET)
(compiled Feb  9 2015,16:26:32)
;
_computing_structure_refinement 'SHELXL-2014/7 (Sheldrick, 2014)'
_computing_structure_solution 'SHELXS-97 (Sheldrick, 2005)'
_diffrn_ambient_temperature 295(2)
_diffrn_detector 'CCD plate'
_diffrn_detector_area_resol_mean 16.1340
_diffrn_detector_type Sapphire3
_diffrn_measured_fraction_theta_full 0.997
_diffrn_measured_fraction_theta_max 0.829
_diffrn_measurement_device 'four-circle diffractometer'
_diffrn_measurement_device_type 'Xcalibur, Sapphire3'
_diffrn_radiation_monochromator graphite
_diffrn_radiation_probe x-ray
_diffrn_radiation_type 'Mo K\a'
_diffrn_radiation_wavelength 0.71073
_diffrn_reflns_av_R_equivalents 0.0464
_diffrn_reflns_av_unetI/netI 0.0959
_diffrn_reflns_Laue_measured_fraction_full 0.998
_diffrn_reflns_Laue_measured_fraction_max 0.830
_diffrn_reflns_limit_h_max 11
_diffrn_reflns_limit_h_min -8
_diffrn_reflns_limit_k_max 17
_diffrn_reflns_limit_k_min -15
_diffrn_reflns_limit_l_max 9
_diffrn_reflns_limit_l_min -13
_diffrn_reflns_number 4693
_diffrn_reflns_point_group_measured_fraction_full 0.997
_diffrn_reflns_point_group_measured_fraction_max 0.829
_diffrn_reflns_theta_full 25.242
_diffrn_reflns_theta_max 29.356
_diffrn_reflns_theta_min 2.856
_diffrn_source 'Enhance (Mo) X-ray Source'
_exptl_absorpt_coefficient_mu 0.324
_exptl_absorpt_correction_type multi-scan
_exptl_absorpt_process_details
;
CrysAlisPro, Agilent Technologies,
Version 1.171.37.35h (release 09-02-2015 CrysAlis171 .NET)
(compiled Feb  9 2015,16:26:32)
Empirical absorption correction using spherical harmonics,
 implemented in SCALE3 ABSPACK scaling algorithm.
;
_exptl_crystal_colour colourless
_exptl_crystal_density_diffrn 1.681
_exptl_crystal_density_method 'not measured'
_exptl_crystal_description prism
_exptl_crystal_F_000 560
_exptl_crystal_size_max 0.12
_exptl_crystal_size_mid 0.09
_exptl_crystal_size_min 0.08
_exptl_transmission_factor_max 1.00000
_exptl_transmission_factor_min 0.84176
_refine_diff_density_max 0.245
_refine_diff_density_min -0.234
_refine_diff_density_rms 0.057
_refine_ls_extinction_coef 0.0020(7)
_refine_ls_extinction_expression Fc^*^=kFc[1+0.001xFc^2^\l^3^/sin(2\q)]^-1/4^
_refine_ls_extinction_method 'SHELXL-2014/7 (Sheldrick 2014'
_refine_ls_goodness_of_fit_ref 1.167
_refine_ls_hydrogen_treatment constr
_refine_ls_matrix_type full
_refine_ls_number_parameters 182
_refine_ls_number_reflns 2458
_refine_ls_number_restraints 0
_refine_ls_restrained_S_all 1.167
_refine_ls_R_factor_all 0.1644
_refine_ls_R_factor_gt 0.0856
_refine_ls_shift/su_max 0.000
_refine_ls_shift/su_mean 0.000
_refine_ls_structure_factor_coef Fsqd
_refine_ls_weighting_details 'w=1/[\s^2^(Fo^2^)+(0.0349P)^2^] where P=(Fo^2^+2Fc^2^)/3'
_refine_ls_weighting_scheme calc
_refine_ls_wR_factor_gt 0.1302
_refine_ls_wR_factor_ref 0.1552
_reflns_number_gt 1359
_reflns_number_total 2458
_reflns_threshold_expression 'I > 2\s(I)'
_cod_data_source_file c6cc06615a2.cif
_cod_data_source_block shelx
_cod_original_sg_symbol_H-M 'P 21/c'
_cod_original_formula_sum 'C4 H4 N2 O2.50 S0.50'
_cod_database_code 7125067
_shelx_shelxl_version_number 2014/7
_shelx_space_group_comment
;
The symmetry employed for this shelxl refinement is uniquely defined
by the following loop, which should always be used as a source of
symmetry information in preference to the above space-group names.
They are only intended as comments.
;
_exptl_absorpt_special_details
;
 ?   
;

loop_
_space_group_symop_operation_xyz
'x, y, z'
'-x, y+1/2, -z+1/2'
'-x, -y, -z'
'x, -y-1/2, z-1/2'

loop_
_atom_site_label
_atom_site_type_symbol
_atom_site_fract_x
_atom_site_fract_y
_atom_site_fract_z
_atom_site_U_iso_or_equiv
_atom_site_adp_type
_atom_site_occupancy
_atom_site_site_symmetry_order
_atom_site_calc_flag
_atom_site_refinement_flags_posn
_atom_site_refinement_flags_adp
_atom_site_refinement_flags_occupancy
_atom_site_disorder_assembly
_atom_site_disorder_group
O1A O 0.6975(17) 0.2149(9) 0.1344(11) 0.088(5) Uani 0.5 1 d . . P A 1
S1A S 0.7102(5) 0.1908(3) 0.0916(4) 0.0401(8) Uani 0.5 1 d . . P A 2
C1 C 0.6132(5) 0.2785(3) 0.1714(4) 0.0330(10) Uani 1 1 d . . . . .
N2 N 0.6216(4) 0.3782(2) 0.1317(3) 0.0382(9) Uani 1 1 d . . . . .
H2 H 0.6827 0.3922 0.0657 0.046 Uiso 1 1 calc R U . . .
C4 C 0.4220(5) 0.3243(3) 0.3434(4) 0.0371(10) Uani 1 1 d . . . . .
O2 O 0.5661(4) 0.54638(19) 0.1512(3) 0.0528(9) Uani 1 1 d . . . . .
C3 C 0.4258(5) 0.4311(3) 0.2915(5) 0.0494(12) Uani 1 1 d . . . . .
H3A H 0.4440 0.4760 0.3704 0.059 Uiso 1 1 calc R U . . .
H3B H 0.3224 0.4472 0.2525 0.059 Uiso 1 1 calc R U . . .
C2 C 0.5424(5) 0.4582(3) 0.1867(4) 0.0366(10) Uani 1 1 d . . . . .
O3 O 0.3440(4) 0.2960(2) 0.4385(3) 0.0530(9) Uani 1 1 d . . . . .
N1 N 0.5129(4) 0.2549(2) 0.2724(3) 0.0381(9) Uani 1 1 d . . . . .
H1 H 0.5051 0.1911 0.2945 0.046 Uiso 1 1 calc R U . . .
S1B S 0.8140(5) 0.0542(3) -0.0706(4) 0.0414(8) Uani 0.5 1 d . . P B 1
O1B O 0.8355(17) 0.0251(9) -0.0981(15) 0.089(5) Uani 0.5 1 d . . P B 2
C5 C 0.8904(5) -0.0338(3) -0.1645(4) 0.0313(10) Uani 1 1 d . . . . .
N4 N 0.8611(4) -0.1367(2) -0.1458(3) 0.0325(8) Uani 1 1 d . . . . .
H4 H 0.8002 -0.1530 -0.0805 0.039 Uiso 1 1 calc R U . . .
C6 C 1.0611(5) -0.0782(3) -0.3518(4) 0.0327(10) Uani 1 1 d . . . . .
O4 O 0.8997(3) -0.30403(18) -0.1868(3) 0.0427(8) Uani 1 1 d . . . . .
C7 C 0.9997(5) -0.1856(3) -0.3493(4) 0.0339(10) Uani 1 1 d . . . . .
H7A H 0.9263 -0.1945 -0.4272 0.041 Uiso 1 1 calc R U . . .
H7B H 1.0865 -0.2324 -0.3620 0.041 Uiso 1 1 calc R U . . .
O5 O 1.1596(3) -0.0497(2) -0.4301(3) 0.0468(8) Uani 1 1 d . . . . .
C8 C 0.9202(5) -0.2156(3) -0.2217(4) 0.0306(9) Uani 1 1 d . . . . .
N3 N 0.9922(4) -0.0096(2) -0.2654(3) 0.0344(9) Uani 1 1 d . . . . .
H3 H 1.0149 0.0542 -0.2755 0.041 Uiso 1 1 calc R U . . .

loop_
_atom_site_aniso_label
_atom_site_aniso_U_11
_atom_site_aniso_U_22
_atom_site_aniso_U_33
_atom_site_aniso_U_23
_atom_site_aniso_U_13
_atom_site_aniso_U_12
O1A 0.121(9) 0.075(8) 0.073(8) -0.027(5) 0.048(6) 0.013(6)
S1A 0.0432(15) 0.0321(14) 0.046(2) 0.0007(16) 0.0169(14) 0.0066(13)
C1 0.040(2) 0.025(2) 0.035(2) -0.0075(19) 0.012(2) 0.0011(19)
N2 0.049(2) 0.0260(17) 0.041(2) -0.0013(16) 0.0239(18) 0.0002(16)
C4 0.035(2) 0.037(2) 0.040(3) -0.006(2) 0.010(2) 0.003(2)
O2 0.071(2) 0.0235(14) 0.065(2) 0.0008(15) 0.0206(18) -0.0020(14)
C3 0.047(3) 0.032(2) 0.070(3) 0.002(2) 0.025(2) 0.005(2)
C2 0.036(2) 0.031(2) 0.043(3) -0.005(2) 0.004(2) -0.004(2)
O3 0.057(2) 0.0508(18) 0.053(2) 0.0052(16) 0.0339(17) 0.0017(16)
N1 0.049(2) 0.0211(16) 0.046(2) 0.0019(16) 0.0217(18) 0.0001(16)
S1B 0.0476(18) 0.0359(19) 0.0416(16) 0.0029(15) 0.0142(14) 0.0012(16)
O1B 0.100(8) 0.046(7) 0.125(11) -0.007(6) 0.053(7) 0.025(5)
C5 0.038(2) 0.024(2) 0.032(2) -0.0004(19) 0.0100(19) 0.0033(19)
N4 0.041(2) 0.0245(16) 0.0340(19) 0.0023(15) 0.0213(16) 0.0034(15)
C6 0.038(2) 0.033(2) 0.027(2) 0.0022(19) 0.0092(19) -0.0023(19)
O4 0.055(2) 0.0252(13) 0.0486(19) -0.0007(14) 0.0170(15) -0.0021(13)
C7 0.044(3) 0.030(2) 0.029(2) -0.0066(19) 0.0144(19) 0.0001(19)
O5 0.054(2) 0.0410(16) 0.0477(19) -0.0001(15) 0.0295(16) -0.0043(15)
C8 0.036(2) 0.0248(19) 0.032(2) -0.0047(18) 0.0044(19) 0.0027(18)
N3 0.046(2) 0.0200(16) 0.039(2) 0.0007(15) 0.0195(17) 0.0001(15)

loop_
_atom_type_symbol
_atom_type_description
_atom_type_scat_dispersion_real
_atom_type_scat_dispersion_imag
_atom_type_scat_source
C C 0.0033 0.0016 'International Tables Vol C Tables 4.2.6.8 and 6.1.1.4'
H H 0.0000 0.0000 'International Tables Vol C Tables 4.2.6.8 and 6.1.1.4'
N N 0.0061 0.0033 'International Tables Vol C Tables 4.2.6.8 and 6.1.1.4'
O O 0.0106 0.0060 'International Tables Vol C Tables 4.2.6.8 and 6.1.1.4'
S S 0.1246 0.1234 'International Tables Vol C Tables 4.2.6.8 and 6.1.1.4'

loop_
_geom_angle_atom_site_label_1
_geom_angle_atom_site_label_2
_geom_angle_atom_site_label_3
_geom_angle
O1A C1 N2 123.7(8)
O1A C1 N1 118.3(7)
N2 C1 N1 117.5(3)
N2 C1 S1A 120.3(3)
N1 C1 S1A 122.0(3)
C1 N2 C2 126.1(4)
C1 N2 H2 116.9
C2 N2 H2 116.9
O3 C4 N1 120.7(4)
O3 C4 C3 124.2(4)
N1 C4 C3 115.0(4)
C4 C3 C2 118.6(4)
C4 C3 H3A 107.7
C2 C3 H3A 107.7
C4 C3 H3B 107.7
C2 C3 H3B 107.7
H3A C3 H3B 107.1
O2 C2 N2 121.4(4)
O2 C2 C3 122.6(4)
N2 C2 C3 116.1(3)
C1 N1 C4 126.0(3)
C1 N1 H1 117.0
C4 N1 H1 117.0
O1B C5 N3 123.1(8)
O1B C5 N4 120.7(8)
N3 C5 N4 116.2(3)
N3 C5 S1B 121.3(3)
N4 C5 S1B 122.5(3)
C5 N4 C8 125.9(3)
C5 N4 H4 117.0
C8 N4 H4 117.0
O5 C6 N3 120.5(3)
O5 C6 C7 123.3(4)
N3 C6 C7 116.1(3)
C8 C7 C6 115.6(3)
C8 C7 H7A 108.4
C6 C7 H7A 108.4
C8 C7 H7B 108.4
C6 C7 H7B 108.4
H7A C7 H7B 107.5
O4 C8 N4 120.1(4)
O4 C8 C7 123.8(3)
N4 C8 C7 116.0(3)
C5 N3 C6 125.8(3)
C5 N3 H3 117.1
C6 N3 H3 117.1

loop_
_geom_bond_atom_site_label_1
_geom_bond_atom_site_label_2
_geom_bond_distance
O1A C1 1.163(11)
S1A C1 1.623(5)
C1 N2 1.356(5)
C1 N1 1.359(4)
N2 C2 1.360(5)
N2 H2 0.8600
C4 O3 1.214(5)
C4 N1 1.390(5)
C4 C3 1.479(5)
O2 C2 1.217(4)
C3 C2 1.491(6)
C3 H3A 0.9700
C3 H3B 0.9700
N1 H1 0.8600
S1B C5 1.616(5)
O1B C5 1.115(10)
C5 N3 1.368(5)
C5 N4 1.375(4)
N4 C8 1.370(4)
N4 H4 0.8600
C6 O5 1.211(4)
C6 N3 1.371(5)
C6 C7 1.494(5)
O4 C8 1.214(4)
C7 C8 1.485(5)
C7 H7A 0.9700
C7 H7B 0.9700
N3 H3 0.8600
